data_7200102
loop_
_publ_author_name
'Kendrick, John'
'Gourlay, Matthew D.'
'Neumann, Marcus A.'
'Leusen, Frank J. J.'

_publ_section_title
;
 Predicting spontaneous racemate resolution using recent developments in
 crystal structure prediction
;
_journal_issue 11
_journal_name_full CrystEngComm
_journal_page_first 2391
_journal_page_last 2399
_journal_paper_doi 10.1039/b909038j
_journal_volume 11
_journal_year 2009
_space_group_IT_number 4
_symmetry_cell_setting monoclinic
_symmetry_Int_Tables_number 4
_symmetry_space_group_name_Hall 'P 2yb'
_symmetry_space_group_name_H-M 'P 1 21 1'
_cell_angle_alpha 90.000000
_cell_angle_beta 80.425000
_cell_angle_gamma 90.000000
_cell_length_a 4.786144
_cell_length_b 7.818008
_cell_length_c 6.987621
_cell_volume 257.821
_cod_data_source_file 5HMO_enantiopure.cif
_cod_data_source_block 5HMO_E_10
_cod_original_sg_symbol_H-M 'P 2_1'
_cod_struct_determination_method theoretical
_cod_database_code 7200102

loop_
_symmetry_equiv_pos_site_id
_symmetry_equiv_pos_as_xyz
1 x,y,z
2 -x,y+1/2,-z

loop_
_atom_site_label
_atom_site_type_symbol
_atom_site_fract_x
_atom_site_fract_y
_atom_site_fract_z
C16 C 0.872876 1.168446 0.263846
C17 C 0.908240 0.973188 0.246513
O18 O 0.796960 0.930003 0.069058
C19 C 0.645811 1.066162 0.018271
N20 N 0.676604 1.201466 0.130004
O21 O 0.502212 1.049101 -0.113380
C22 C 0.737675 0.876588 0.415017
O23 O 0.763995 0.696189 0.394528
H24 H 0.781736 1.205439 0.412338
H25 H 1.072930 1.236656 0.219093
H26 H 1.129792 0.931870 0.222892
H27 H 0.593234 1.320983 0.113457
H28 H 0.816679 0.913855 0.547819
H29 H 0.514634 0.919117 0.432586
H30 H 0.673462 0.659905 0.284051
